data_7006738
loop_
_publ_author_name
'Chapman, Christopher J.'
'Frost, Christopher G.'
'Mahon, Mary F.'

_publ_section_title
;
 Structure and reactivity of new phosphine ligands containing the
 hemi-labile sulfone moiety.
;
_journal_issue 18
_journal_name_full 'Dalton transactions (Cambridge, England : 2003)'
_journal_page_first 2251
_journal_page_last 2262
_journal_paper_doi 10.1039/b513390d
_journal_year 2006
_chemical_formula_sum 'C39 H48 F6 N2 O2 P Pd S Sb'
_chemical_formula_weight 981.97
_chemical_name_systematic
;
?
;
_space_group_IT_number 14
_symmetry_cell_setting monoclinic
_symmetry_space_group_name_Hall '-P 2yn'
_symmetry_space_group_name_H-M 'P 1 21/n 1'
_atom_sites_solution_hydrogens geom
_atom_sites_solution_primary direct
_atom_sites_solution_secondary difmap
_audit_creation_method SHELXL-97
_cell_angle_alpha 90.00
_cell_angle_beta 102.396(1)
_cell_angle_gamma 90.00
_cell_formula_units_Z 4
_cell_length_a 18.4920(2)
_cell_length_b 12.2630(10)
_cell_length_c 18.5860(2)
_cell_measurement_reflns_used 39265
_cell_measurement_temperature 150(2)
_cell_measurement_theta_max 30.034
_cell_measurement_theta_min 2.910
_cell_volume 4116.4(3)
_computing_data_reduction 'Denzo and Scalepack (otwinowski & Minor, 1997'
_computing_molecular_graphics 'ORTEX (P.McArdle, 1995)'
_computing_publication_material 'SHELXL-97/2 (Sheldrick,1997)'
_computing_structure_refinement 'SHELXL-97 (Sheldrick, 1997)'
_computing_structure_solution 'SHELXS-97 (Sheldrick, 1990)'
_diffrn_ambient_temperature 150(2)
_diffrn_measured_fraction_theta_full 0.995
_diffrn_measured_fraction_theta_max 0.995
_diffrn_measurement_device_type KappaCCD
_diffrn_measurement_method KappaCCD
_diffrn_radiation_monochromator graphite
_diffrn_radiation_source 'fine-focus sealed tube'
_diffrn_radiation_type MoK\a
_diffrn_radiation_wavelength 0.71073
_diffrn_reflns_av_R_equivalents 0.0425
_diffrn_reflns_av_sigmaI/netI 0.0260
_diffrn_reflns_limit_h_max 25
_diffrn_reflns_limit_h_min -26
_diffrn_reflns_limit_k_max 17
_diffrn_reflns_limit_k_min -17
_diffrn_reflns_limit_l_max 26
_diffrn_reflns_limit_l_min -26
_diffrn_reflns_number 80179
_diffrn_reflns_theta_full 30.04
_diffrn_reflns_theta_max 30.04
_diffrn_reflns_theta_min 3.61
_exptl_absorpt_coefficient_mu 1.245
_exptl_absorpt_correction_T_max 0.86
_exptl_absorpt_correction_T_min 0.78
_exptl_absorpt_correction_type multi-scan
_exptl_crystal_colour Colourless
_exptl_crystal_density_diffrn 1.584
_exptl_crystal_density_method 'not measured'
_exptl_crystal_description Tabloid
_exptl_crystal_F_000 1976
_exptl_crystal_size_max 0.30
_exptl_crystal_size_mid 0.30
_exptl_crystal_size_min 0.13
_refine_diff_density_max 0.884
_refine_diff_density_min -0.803
_refine_diff_density_rms 0.074
_refine_ls_extinction_coef 0.00086(13)
_refine_ls_extinction_expression Fc^*^=kFc[1+0.001xFc^2^\l^3^/sin(2\q)]^-1/4^
_refine_ls_extinction_method SHELXL
_refine_ls_goodness_of_fit_ref 1.055
_refine_ls_hydrogen_treatment constr
_refine_ls_matrix_type full
_refine_ls_number_parameters 518
_refine_ls_number_reflns 12008
_refine_ls_number_restraints 0
_refine_ls_restrained_S_all 1.055
_refine_ls_R_factor_all 0.0305
_refine_ls_R_factor_gt 0.0244
_refine_ls_shift/su_max 0.001
_refine_ls_shift/su_mean 0.000
_refine_ls_structure_factor_coef Fsqd
_refine_ls_weighting_details
; calc
[1.00000+0.00000exp(0.00(sin\q/\l)^2^)]/
[\s^2^(Fo^2^)+0.0000+1.8881*P+(0.0316P)^2^+0.0000sin\q/\l]
where P = 0.00000Fo^2^ + 1.00000Fc^2^
;
_refine_ls_weighting_scheme calc
_refine_ls_wR_factor_gt 0.0609
_refine_ls_wR_factor_ref 0.0646
_reflns_number_gt 10667
_reflns_number_total 12008
_reflns_threshold_expression >2sigma(I)
_cod_data_source_file b513390d.txt
_cod_data_source_block c:\backup\kappa\k02cgf2\maxus\k02cgf2
_cod_depositor_comments
;
The following automatic conversions were performed:
'_symmetry_cell_setting' value 'Monoclinic' changed to 'monoclinic'
according to '/home/saulius/struct/CIF-dictionaries/cif_core.dic'
dictionary named 'cif_core.dic' version 2.4.1 from
2010-06-29.

'_exptl_absorpt_correction_type' value 'Multi-Scan' changed
to 'multi-scan' according to
'/home/saulius/struct/CIF-dictionaries/cif_core.dic' dictionary named
'cif_core.dic' version 2.4.1 from 2010-06-29.

Automatic conversion script
Id: cif_fix_enum 1527 2010-12-29 10:47:43Z saulius 
;
_cod_original_cell_volume 4116.44(7)
_cod_original_sg_symbol_H-M P21/n
_cod_database_code 7006738

loop_
_symmetry_equiv_pos_as_xyz
'x, y, z'
'-x+1/2, y+1/2, -z+1/2'
'-x, -y, -z'
'x-1/2, -y-1/2, z-1/2'

loop_
_atom_site_label
_atom_site_type_symbol
_atom_site_fract_x
_atom_site_fract_y
_atom_site_fract_z
_atom_site_U_iso_or_equiv
_atom_site_adp_type
_atom_site_occupancy
_atom_site_symmetry_multiplicity
_atom_site_calc_flag
_atom_site_refinement_flags
_atom_site_disorder_assembly
_atom_site_disorder_group
Sb1 Sb 0.343963(6) -0.168726(9) 0.128148(6) 0.02394(4) Uani 1 1 d . . .
Pd1 Pd 0.164150(6) 0.214153(9) -0.140633(6) 0.01714(4) Uani 1 1 d . . .
S1 S -0.00188(2) 0.12047(3) -0.14440(2) 0.01972(7) Uani 1 1 d . . .
P1 P 0.09065(2) 0.35364(3) -0.18897(2) 0.01791(8) Uani 1 1 d . . .
F1 F 0.38654(17) -0.27110(17) 0.07623(15) 0.0638(6) Uani 0.72 1 d P A 1
F2 F 0.32479(7) -0.28116(11) 0.18956(7) 0.0496(3) Uani 1 1 d . A .
F3 F 0.30250(18) -0.0691(2) 0.18153(16) 0.0764(7) Uani 0.72 1 d P A 1
F4 F 0.36254(7) -0.05834(11) 0.06526(8) 0.0497(3) Uani 1 1 d . A .
F5 F 0.43686(12) -0.1433(2) 0.18849(14) 0.0610(7) Uani 0.72 1 d P A 1
F6 F 0.25165(12) -0.1938(2) 0.06776(13) 0.0550(6) Uani 0.72 1 d P A 1
O1 O 0.06373(6) 0.12274(9) -0.17727(7) 0.0230(2) Uani 1 1 d . . .
O2 O 0.01027(7) 0.08505(10) -0.06942(6) 0.0287(3) Uani 1 1 d . . .
N1 N 0.22712(7) 0.07349(11) -0.10183(7) 0.0221(3) Uani 1 1 d . . .
N2 N -0.06486(7) 0.04849(10) -0.19543(7) 0.0203(2) Uani 1 1 d . . .
C1 C 0.26343(8) 0.28381(13) -0.12713(9) 0.0214(3) Uani 1 1 d . . .
C2 C 0.28363(9) 0.38137(14) -0.15619(9) 0.0256(3) Uani 1 1 d . . .
H2 H 0.2462 0.4296 -0.1808 0.031 Uiso 1 1 calc R . .
C3 C 0.35771(10) 0.40924(15) -0.14977(11) 0.0319(4) Uani 1 1 d . . .
H3 H 0.3701 0.4772 -0.1685 0.038 Uiso 1 1 calc R . .
C4 C 0.41329(10) 0.33918(18) -0.11643(13) 0.0426(5) Uani 1 1 d . . .
H4 H 0.4638 0.3581 -0.1126 0.051 Uiso 1 1 calc R . .
C5 C 0.39449(10) 0.2407(2) -0.08851(14) 0.0483(6) Uani 1 1 d . . .
H5 H 0.4323 0.1909 -0.0669 0.058 Uiso 1 1 calc R . .
C6 C 0.32062(10) 0.21437(15) -0.09197(11) 0.0318(4) Uani 1 1 d . . .
C7 C 0.29921(10) 0.11211(16) -0.05761(11) 0.0366(4) Uani 1 1 d . . .
H7A H 0.3376 0.0555 -0.0566 0.044 Uiso 1 1 calc R . .
H7B H 0.2948 0.1268 -0.0063 0.044 Uiso 1 1 calc R . .
C8 C 0.23866(12) 0.01332(16) -0.16759(11) 0.0378(4) Uani 1 1 d . . .
H8A H 0.2695 -0.0510 -0.1519 0.057 Uiso 1 1 calc R . .
H8B H 0.2635 0.0609 -0.1971 0.057 Uiso 1 1 calc R . .
H8C H 0.1907 -0.0097 -0.1972 0.057 Uiso 1 1 calc R . .
C9 C 0.19131(10) -0.00066(14) -0.05723(10) 0.0282(3) Uani 1 1 d . . .
H9A H 0.2248 -0.0613 -0.0391 0.042 Uiso 1 1 calc R . .
H9B H 0.1453 -0.0293 -0.0877 0.042 Uiso 1 1 calc R . .
H9C H 0.1801 0.0394 -0.0153 0.042 Uiso 1 1 calc R . .
C10 C -0.07974(9) -0.06633(12) -0.17375(9) 0.0219(3) Uani 1 1 d . . .
H10 H -0.1104 -0.1010 -0.2188 0.026 Uiso 1 1 calc R . .
C11 C -0.12670(11) -0.06889(15) -0.11570(11) 0.0349(4) Uani 1 1 d . . .
H11A H -0.1724 -0.0259 -0.1329 0.042 Uiso 1 1 calc R . .
H11B H -0.0988 -0.0359 -0.0694 0.042 Uiso 1 1 calc R . .
C12 C -0.14687(15) -0.18745(17) -0.10147(13) 0.0487(6) Uani 1 1 d . . .
H12A H -0.1757 -0.1888 -0.0623 0.058 Uiso 1 1 calc R . .
H12B H -0.1784 -0.2180 -0.1469 0.058 Uiso 1 1 calc R . .
C13 C -0.07811(15) -0.25763(16) -0.07825(12) 0.0484(6) Uani 1 1 d . . .
H13A H -0.0485 -0.2308 -0.0308 0.058 Uiso 1 1 calc R . .
H13B H -0.0929 -0.3338 -0.0712 0.058 Uiso 1 1 calc R . .
C14 C -0.03160(12) -0.25435(14) -0.13620(11) 0.0374(4) Uani 1 1 d . . .
H14A H -0.0597 -0.2876 -0.1823 0.045 Uiso 1 1 calc R . .
H14B H 0.0140 -0.2978 -0.1191 0.045 Uiso 1 1 calc R . .
C15 C -0.01052(10) -0.13698(14) -0.15159(11) 0.0303(4) Uani 1 1 d . . .
H15A H 0.0221 -0.1062 -0.1069 0.036 Uiso 1 1 calc R . .
H15B H 0.0171 -0.1369 -0.1917 0.036 Uiso 1 1 calc R . .
C16 C -0.08700(8) 0.08209(12) -0.27416(8) 0.0208(3) Uani 1 1 d . . .
H16 H -0.0711 0.1597 -0.2769 0.025 Uiso 1 1 calc R . .
C17 C -0.04856(9) 0.01614(14) -0.32476(9) 0.0252(3) Uani 1 1 d . . .
H17A H -0.0619 -0.0618 -0.3228 0.030 Uiso 1 1 calc R . .
H17B H 0.0058 0.0227 -0.3078 0.030 Uiso 1 1 calc R . .
C18 C -0.07179(11) 0.05771(17) -0.40435(10) 0.0343(4) Uani 1 1 d . . .
H18A H -0.0542 0.1336 -0.4070 0.041 Uiso 1 1 calc R . .
H18B H -0.0483 0.0121 -0.4369 0.041 Uiso 1 1 calc R . .
C19 C -0.15565(11) 0.05413(17) -0.43115(11) 0.0378(4) Uani 1 1 d . . .
H19A H -0.1727 -0.0225 -0.4330 0.045 Uiso 1 1 calc R . .
H19B H -0.1693 0.0845 -0.4816 0.045 Uiso 1 1 calc R . .
C20 C -0.19373(11) 0.11953(17) -0.38005(11) 0.0376(4) Uani 1 1 d . . .
H20A H -0.2481 0.1130 -0.3971 0.045 Uiso 1 1 calc R . .
H20B H -0.1805 0.1975 -0.3823 0.045 Uiso 1 1 calc R . .
C21 C -0.17134(9) 0.07982(15) -0.30028(10) 0.0285(3) Uani 1 1 d . . .
H21A H -0.1896 0.0046 -0.2968 0.034 Uiso 1 1 calc R . .
H21B H -0.1942 0.1272 -0.2682 0.034 Uiso 1 1 calc R . .
C22 C 0.12056(8) 0.49246(12) -0.16501(9) 0.0219(3) Uani 1 1 d . . .
C23 C 0.12055(10) 0.57389(14) -0.21731(11) 0.0297(4) Uani 1 1 d . . .
H23 H 0.1002 0.5599 -0.2679 0.036 Uiso 1 1 calc R . .
C24 C 0.15054(12) 0.67605(15) -0.19523(14) 0.0413(5) Uani 1 1 d . . .
H24 H 0.1508 0.7316 -0.2308 0.050 Uiso 1 1 calc R . .
C25 C 0.17972(12) 0.69627(16) -0.12190(15) 0.0464(6) Uani 1 1 d . . .
H25 H 0.2007 0.7656 -0.1072 0.056 Uiso 1 1 calc R . .
C26 C 0.17874(12) 0.61651(17) -0.06912(13) 0.0432(5) Uani 1 1 d . . .
H26 H 0.1980 0.6317 -0.0185 0.052 Uiso 1 1 calc R . .
C27 C 0.14950(10) 0.51453(15) -0.09077(11) 0.0324(4) Uani 1 1 d . . .
H27 H 0.1492 0.4595 -0.0549 0.039 Uiso 1 1 calc R . .
C28 C 0.07296(9) 0.34296(13) -0.28879(9) 0.0219(3) Uani 1 1 d . . .
C29 C 0.01389(10) 0.39654(17) -0.33466(10) 0.0343(4) Uani 1 1 d . . .
H29 H -0.0201 0.4378 -0.3140 0.041 Uiso 1 1 calc R . .
C30 C 0.00527(11) 0.3892(2) -0.41036(11) 0.0452(5) Uani 1 1 d . . .
H30 H -0.0343 0.4268 -0.4416 0.054 Uiso 1 1 calc R . .
C31 C 0.05365(11) 0.3276(2) -0.44108(11) 0.0429(5) Uani 1 1 d . . .
H31 H 0.0471 0.3230 -0.4931 0.051 Uiso 1 1 calc R . .
C32 C 0.11159(10) 0.27260(18) -0.39597(10) 0.0349(4) Uani 1 1 d . . .
H32 H 0.1444 0.2294 -0.4170 0.042 Uiso 1 1 calc R . .
C33 C 0.12153(9) 0.28095(14) -0.32020(10) 0.0264(3) Uani 1 1 d . . .
H33 H 0.1617 0.2442 -0.2893 0.032 Uiso 1 1 calc R . .
C34 C -0.00224(8) 0.34884(12) -0.16737(9) 0.0204(3) Uani 1 1 d . . .
C35 C -0.04044(9) 0.44793(13) -0.17000(10) 0.0260(3) Uani 1 1 d . . .
H35 H -0.0169 0.5131 -0.1804 0.031 Uiso 1 1 calc R . .
C36 C -0.11189(10) 0.45334(14) -0.15786(11) 0.0313(4) Uani 1 1 d . . .
H36 H -0.1370 0.5214 -0.1616 0.038 Uiso 1 1 calc R . .
C37 C -0.14672(10) 0.36015(15) -0.14032(11) 0.0332(4) Uani 1 1 d . . .
H37 H -0.1953 0.3640 -0.1312 0.040 Uiso 1 1 calc R . .
C38 C -0.10985(10) 0.26089(14) -0.13627(10) 0.0288(4) Uani 1 1 d . . .
H38 H -0.1329 0.1968 -0.1232 0.035 Uiso 1 1 calc R . .
C39 C -0.03929(9) 0.25480(12) -0.15129(9) 0.0215(3) Uani 1 1 d . . .
F1A F 0.4386(4) -0.2159(9) 0.1391(8) 0.131(5) Uani 0.28 1 d P A 2
F6A F 0.3110(9) -0.2499(9) 0.0447(4) 0.154(6) Uani 0.28 1 d P A 2
F3A F 0.2482(4) -0.1194(9) 0.1164(8) 0.133(5) Uani 0.28 1 d P A 2
F5A F 0.3739(9) -0.0858(7) 0.2092(4) 0.144(5) Uani 0.28 1 d P A 2

loop_
_atom_site_aniso_label
_atom_site_aniso_U_11
_atom_site_aniso_U_22
_atom_site_aniso_U_33
_atom_site_aniso_U_23
_atom_site_aniso_U_13
_atom_site_aniso_U_12
Sb1 0.02204(6) 0.02390(6) 0.02466(6) 0.00645(4) 0.00229(4) -0.00092(4)
Pd1 0.01688(6) 0.01412(6) 0.02008(6) 0.00066(4) 0.00318(4) -0.00195(4)
S1 0.02119(17) 0.01492(16) 0.02246(17) -0.00201(13) 0.00335(13) -0.00496(13)
P1 0.01806(17) 0.01395(16) 0.02199(18) -0.00012(13) 0.00490(14) -0.00149(13)
F1 0.0978(18) 0.0378(10) 0.0707(16) 0.0018(10) 0.0510(14) 0.0132(12)
F2 0.0410(6) 0.0575(8) 0.0481(7) 0.0315(6) 0.0050(5) -0.0065(6)
F3 0.0911(19) 0.0710(16) 0.0753(17) -0.0189(14) 0.0362(15) 0.0223(15)
F4 0.0473(7) 0.0423(7) 0.0570(8) 0.0289(6) 0.0053(6) -0.0091(6)
F5 0.0357(10) 0.0779(17) 0.0573(14) 0.0285(12) -0.0171(9) -0.0219(11)
F6 0.0361(10) 0.0706(15) 0.0467(12) 0.0302(10) -0.0169(8) -0.0242(10)
O1 0.0188(5) 0.0170(5) 0.0329(6) -0.0025(4) 0.0047(4) -0.0031(4)
O2 0.0390(7) 0.0217(6) 0.0229(6) -0.0012(4) 0.0013(5) -0.0092(5)
N1 0.0217(6) 0.0200(6) 0.0241(6) 0.0032(5) 0.0044(5) -0.0003(5)
N2 0.0219(6) 0.0162(6) 0.0220(6) -0.0021(5) 0.0029(5) -0.0057(5)
C1 0.0186(7) 0.0232(7) 0.0215(7) 0.0003(6) 0.0020(5) -0.0053(6)
C2 0.0226(7) 0.0241(8) 0.0304(8) 0.0037(6) 0.0062(6) -0.0019(6)
C3 0.0270(8) 0.0297(9) 0.0388(10) 0.0065(7) 0.0064(7) -0.0085(7)
C4 0.0197(8) 0.0478(12) 0.0559(13) 0.0178(10) -0.0016(8) -0.0100(8)
C5 0.0207(8) 0.0503(12) 0.0662(15) 0.0290(11) -0.0075(9) -0.0051(8)
C6 0.0228(8) 0.0328(9) 0.0357(10) 0.0120(7) -0.0030(7) -0.0064(7)
C7 0.0257(8) 0.0358(10) 0.0414(10) 0.0183(8) -0.0083(7) -0.0061(7)
C8 0.0509(11) 0.0286(9) 0.0386(10) 0.0019(8) 0.0206(9) 0.0128(8)
C9 0.0314(8) 0.0227(8) 0.0306(8) 0.0054(7) 0.0069(7) -0.0043(7)
C10 0.0251(7) 0.0156(6) 0.0254(7) -0.0026(6) 0.0061(6) -0.0073(6)
C11 0.0418(10) 0.0258(8) 0.0432(10) -0.0080(8) 0.0230(8) -0.0148(8)
C12 0.0735(16) 0.0330(10) 0.0498(13) -0.0126(9) 0.0356(12) -0.0306(11)
C13 0.0926(18) 0.0214(9) 0.0308(10) -0.0027(7) 0.0120(11) -0.0218(10)
C14 0.0547(12) 0.0170(8) 0.0354(10) -0.0001(7) -0.0013(8) -0.0042(8)
C15 0.0331(9) 0.0195(8) 0.0364(9) 0.0011(7) 0.0031(7) -0.0017(7)
C16 0.0215(7) 0.0181(7) 0.0222(7) -0.0015(5) 0.0033(5) -0.0004(5)
C17 0.0242(7) 0.0268(8) 0.0247(8) -0.0012(6) 0.0054(6) 0.0045(6)
C18 0.0419(10) 0.0376(10) 0.0244(8) 0.0020(7) 0.0093(7) 0.0077(8)
C19 0.0430(11) 0.0378(10) 0.0274(9) -0.0005(8) -0.0039(8) 0.0084(8)
C20 0.0316(9) 0.0375(10) 0.0389(10) -0.0006(8) -0.0030(8) 0.0097(8)
C21 0.0206(7) 0.0301(8) 0.0336(9) -0.0038(7) 0.0033(6) 0.0039(6)
C22 0.0203(7) 0.0146(6) 0.0320(8) -0.0018(6) 0.0082(6) -0.0018(5)
C23 0.0332(9) 0.0190(7) 0.0404(10) 0.0034(7) 0.0156(7) -0.0004(7)
C24 0.0449(11) 0.0190(8) 0.0655(14) 0.0054(9) 0.0241(10) -0.0044(8)
C25 0.0411(11) 0.0202(8) 0.0790(17) -0.0135(10) 0.0152(11) -0.0107(8)
C26 0.0423(11) 0.0320(10) 0.0512(12) -0.0179(9) 0.0009(9) -0.0063(8)
C27 0.0354(9) 0.0251(8) 0.0347(9) -0.0051(7) 0.0032(7) -0.0040(7)
C28 0.0208(7) 0.0221(7) 0.0226(7) 0.0001(6) 0.0043(6) -0.0016(6)
C29 0.0287(8) 0.0436(11) 0.0292(9) -0.0006(8) 0.0032(7) 0.0127(8)
C30 0.0343(10) 0.0711(15) 0.0271(9) 0.0050(9) -0.0006(7) 0.0183(10)
C31 0.0310(9) 0.0742(16) 0.0229(9) -0.0009(9) 0.0044(7) 0.0041(9)
C32 0.0246(8) 0.0524(12) 0.0289(9) -0.0077(8) 0.0086(7) 0.0033(8)
C33 0.0214(7) 0.0306(8) 0.0267(8) 0.0001(6) 0.0041(6) 0.0033(6)
C34 0.0192(7) 0.0181(7) 0.0247(7) -0.0041(6) 0.0066(6) -0.0014(5)
C35 0.0255(8) 0.0166(7) 0.0374(9) -0.0044(6) 0.0103(7) -0.0019(6)
C36 0.0272(8) 0.0214(8) 0.0477(11) -0.0094(7) 0.0133(7) 0.0013(6)
C37 0.0253(8) 0.0309(9) 0.0476(11) -0.0121(8) 0.0174(8) -0.0031(7)
C38 0.0278(8) 0.0236(8) 0.0384(10) -0.0059(7) 0.0146(7) -0.0075(6)
C39 0.0239(7) 0.0160(7) 0.0259(7) -0.0039(6) 0.0085(6) -0.0024(6)
F1A 0.044(4) 0.135(8) 0.230(13) 0.118(9) 0.062(6) 0.051(5)
F6A 0.298(16) 0.113(7) 0.043(4) -0.028(4) 0.021(6) -0.130(10)
F3A 0.049(4) 0.126(7) 0.244(13) 0.131(9) 0.077(6) 0.054(5)
F5A 0.295(16) 0.076(6) 0.050(4) -0.022(4) 0.014(7) -0.065(8)

loop_
_atom_type_symbol
_atom_type_description
_atom_type_scat_dispersion_real
_atom_type_scat_dispersion_imag
_atom_type_scat_source
C C 0.0033 0.0016 'International Tables Vol C Tables 4.2.6.8 and 6.1.1.4'
H H 0.0000 0.0000 'International Tables Vol C Tables 4.2.6.8 and 6.1.1.4'
F F 0.0171 0.0103 'International Tables Vol C Tables 4.2.6.8 and 6.1.1.4'
N N 0.0061 0.0033 'International Tables Vol C Tables 4.2.6.8 and 6.1.1.4'
O O 0.0106 0.0060 'International Tables Vol C Tables 4.2.6.8 and 6.1.1.4'
P P 0.1023 0.0942 'International Tables Vol C Tables 4.2.6.8 and 6.1.1.4'
S S 0.1246 0.1234 'International Tables Vol C Tables 4.2.6.8 and 6.1.1.4'
Pd Pd -0.9988 1.0072 'International Tables Vol C Tables 4.2.6.8 and 6.1.1.4'
Sb Sb -0.5866 1.5461 'International Tables Vol C Tables 4.2.6.8 and 6.1.1.4'

loop_
_geom_angle_atom_site_label_1
_geom_angle_atom_site_label_2
_geom_angle_atom_site_label_3
_geom_angle
_geom_angle_site_symmetry_1
_geom_angle_site_symmetry_3
_geom_angle_publ_flag
F5A Sb1 F1A 88.3(7) . . ?
F5A Sb1 F6A 178.1(7) . . ?
F1A Sb1 F6A 93.4(8) . . ?
F5A Sb1 F3A 91.6(7) . . ?
F1A Sb1 F3A 179.3(3) . . ?
F6A Sb1 F3A 86.7(7) . . ?
F5A Sb1 F3 42.6(5) . . ?
F1A Sb1 F3 130.9(5) . . ?
F6A Sb1 F3 135.6(6) . . ?
F3A Sb1 F3 49.0(5) . . ?
F5A Sb1 F6 132.5(6) . . ?
F1A Sb1 F6 139.1(5) . . ?
F6A Sb1 F6 45.8(5) . . ?
F3A Sb1 F6 41.0(5) . . ?
F3 Sb1 F6 90.03(15) . . ?
F5A Sb1 F1 136.6(6) . . ?
F1A Sb1 F1 48.4(5) . . ?
F6A Sb1 F1 45.1(5) . . ?
F3A Sb1 F1 131.7(5) . . ?
F3 Sb1 F1 178.70(13) . . ?
F6 Sb1 F1 90.64(15) . . ?
F5A Sb1 F5 47.6(5) . . ?
F1A Sb1 F5 40.8(5) . . ?
F6A Sb1 F5 134.0(6) . . ?
F3A Sb1 F5 139.1(5) . . ?
F3 Sb1 F5 90.07(15) . . ?
F6 Sb1 F5 179.77(10) . . ?
F1 Sb1 F5 89.26(15) . . ?
F5A Sb1 F4 92.8(3) . . ?
F1A Sb1 F4 89.9(2) . . ?
F6A Sb1 F4 86.3(3) . . ?
F3A Sb1 F4 89.4(2) . . ?
F3 Sb1 F4 90.57(11) . . ?
F6 Sb1 F4 90.60(7) . . ?
F1 Sb1 F4 90.53(8) . . ?
F5 Sb1 F4 89.18(8) . . ?
F5A Sb1 F2 88.3(3) . . ?
F1A Sb1 F2 90.1(2) . . ?
F6A Sb1 F2 92.5(3) . . ?
F3A Sb1 F2 90.6(2) . . ?
F3 Sb1 F2 90.29(10) . . ?
F6 Sb1 F2 88.66(7) . . ?
F1 Sb1 F2 88.62(8) . . ?
F5 Sb1 F2 91.55(8) . . ?
F4 Sb1 F2 178.87(7) . . ?
C1 Pd1 N1 83.22(6) . . ?
C1 Pd1 O1 166.77(6) . . ?
N1 Pd1 O1 93.29(5) . . ?
C1 Pd1 P1 100.71(5) . . ?
N1 Pd1 P1 174.88(4) . . ?
O1 Pd1 P1 82.14(3) . . ?
O2 S1 O1 116.05(7) . . ?
O2 S1 N2 110.61(7) . . ?
O1 S1 N2 108.93(7) . . ?
O2 S1 C39 109.16(8) . . ?
O1 S1 C39 107.16(7) . . ?
N2 S1 C39 104.21(7) . . ?
C22 P1 C28 107.24(7) . . ?
C22 P1 C34 103.01(7) . . ?
C28 P1 C34 104.33(7) . . ?
C22 P1 Pd1 119.28(5) . . ?
C28 P1 Pd1 108.29(5) . . ?
C34 P1 Pd1 113.55(5) . . ?
S1 O1 Pd1 127.68(7) . . ?
C9 N1 C8 108.50(14) . . ?
C9 N1 C7 110.03(13) . . ?
C8 N1 C7 110.12(15) . . ?
C9 N1 Pd1 114.32(10) . . ?
C8 N1 Pd1 106.89(10) . . ?
C7 N1 Pd1 106.92(10) . . ?
C16 N2 C10 119.58(12) . . ?
C16 N2 S1 116.16(10) . . ?
C10 N2 S1 120.57(10) . . ?
C2 C1 C6 117.53(14) . . ?
C2 C1 Pd1 129.41(12) . . ?
C6 C1 Pd1 112.34(11) . . ?
C3 C2 C1 121.16(16) . . ?
C4 C3 C2 120.65(17) . . ?
C3 C4 C5 119.17(17) . . ?
C4 C5 C6 120.45(18) . . ?
C5 C6 C1 120.95(16) . . ?
C5 C6 C7 121.39(17) . . ?
C1 C6 C7 117.66(15) . . ?
N1 C7 C6 108.59(14) . . ?
N2 C10 C11 111.92(13) . . ?
N2 C10 C15 114.32(13) . . ?
C11 C10 C15 111.68(15) . . ?
C10 C11 C12 109.72(15) . . ?
C13 C12 C11 111.42(18) . . ?
C14 C13 C12 110.55(17) . . ?
C13 C14 C15 111.28(16) . . ?
C10 C15 C14 110.54(15) . . ?
N2 C16 C17 113.10(12) . . ?
N2 C16 C21 110.65(13) . . ?
C17 C16 C21 111.86(13) . . ?
C16 C17 C18 110.27(14) . . ?
C19 C18 C17 111.09(16) . . ?
C18 C19 C20 110.76(16) . . ?
C19 C20 C21 111.75(15) . . ?
C20 C21 C16 110.28(15) . . ?
C23 C22 C27 119.57(15) . . ?
C23 C22 P1 123.12(13) . . ?
C27 C22 P1 117.15(13) . . ?
C22 C23 C24 119.84(19) . . ?
C25 C24 C23 119.96(19) . . ?
C24 C25 C26 120.73(18) . . ?
C25 C26 C27 119.6(2) . . ?
C26 C27 C22 120.30(19) . . ?
C33 C28 C29 119.31(16) . . ?
C33 C28 P1 118.35(12) . . ?
C29 C28 P1 122.32(13) . . ?
C30 C29 C28 119.59(17) . . ?
C31 C30 C29 120.74(18) . . ?
C30 C31 C32 120.02(18) . . ?
C33 C32 C31 119.75(17) . . ?
C32 C33 C28 120.58(16) . . ?
C35 C34 C39 116.98(14) . . ?
C35 C34 P1 116.76(12) . . ?
C39 C34 P1 126.22(12) . . ?
C36 C35 C34 121.73(15) . . ?
C37 C36 C35 120.37(16) . . ?
C36 C37 C38 119.22(16) . . ?
C37 C38 C39 120.39(16) . . ?
C38 C39 C34 121.24(15) . . ?
C38 C39 S1 113.66(12) . . ?
C34 C39 S1 125.06(12) . . ?

loop_
_geom_bond_atom_site_label_1
_geom_bond_atom_site_label_2
_geom_bond_distance
_geom_bond_site_symmetry_2
_geom_bond_publ_flag
Sb1 F5A 1.804(7) . ?
Sb1 F1A 1.813(6) . ?
Sb1 F6A 1.834(6) . ?
Sb1 F3A 1.840(5) . ?
Sb1 F3 1.842(2) . ?
Sb1 F6 1.8564(16) . ?
Sb1 F1 1.8583(19) . ?
Sb1 F5 1.8651(18) . ?
Sb1 F4 1.8679(11) . ?
Sb1 F2 1.8717(11) . ?
Pd1 C1 1.9913(15) . ?
Pd1 N1 2.1191(13) . ?
Pd1 O1 2.1508(11) . ?
Pd1 P1 2.2486(4) . ?
S1 O2 1.4307(12) . ?
S1 O1 1.4711(12) . ?
S1 N2 1.6003(13) . ?
S1 C39 1.7806(16) . ?
P1 C22 1.8157(15) . ?
P1 C28 1.8181(16) . ?
P1 C34 1.8469(16) . ?
N1 C9 1.479(2) . ?
N1 C8 1.482(2) . ?
N1 C7 1.486(2) . ?
N2 C16 1.490(2) . ?
N2 C10 1.5060(19) . ?
C1 C2 1.396(2) . ?
C1 C6 1.405(2) . ?
C2 C3 1.392(2) . ?
C3 C4 1.380(3) . ?
C4 C5 1.388(3) . ?
C5 C6 1.392(3) . ?
C6 C7 1.498(2) . ?
C10 C11 1.524(2) . ?
C10 C15 1.527(2) . ?
C11 C12 1.538(3) . ?
C12 C13 1.519(4) . ?
C13 C14 1.516(3) . ?
C14 C15 1.534(2) . ?
C16 C17 1.527(2) . ?
C16 C21 1.531(2) . ?
C17 C18 1.536(2) . ?
C18 C19 1.524(3) . ?
C19 C20 1.526(3) . ?
C20 C21 1.531(3) . ?
C22 C23 1.393(2) . ?
C22 C27 1.395(2) . ?
C23 C24 1.396(3) . ?
C24 C25 1.376(3) . ?
C25 C26 1.388(3) . ?
C26 C27 1.387(3) . ?
C28 C33 1.397(2) . ?
C28 C29 1.397(2) . ?
C29 C30 1.385(3) . ?
C30 C31 1.384(3) . ?
C31 C32 1.385(3) . ?
C32 C33 1.384(3) . ?
C34 C35 1.401(2) . ?
C34 C39 1.406(2) . ?
C35 C36 1.389(2) . ?
C36 C37 1.385(3) . ?
C37 C38 1.389(3) . ?
C38 C39 1.394(2) . ?
